data_7027580
loop_
_publ_author_name
'Arca, Massimiliano'
'Demartin, Francesco'
'Devillanova, Francesco A.'
'Garau, Alessandra'
'Isaia, Francesco'
'Lippolis, Vito'
'Verani, Gaetano'

_publ_section_title
;
 A new assembly of diiodine molecules at the triphenylphosphine sulfide
 template&#x200A;&#x2020;
;
_journal_issue 17
_journal_name_full 'Journal of the Chemical Society, Dalton Transactions'
_journal_page_first 3069
_journal_paper_doi 10.1039/a904271g
_journal_year 1999
_chemical_formula_sum 'C18 H15 I6 P S'
_chemical_formula_weight 1055.78
_space_group_IT_number 14
_symmetry_cell_setting monoclinic
_symmetry_space_group_name_Hall '-P 2ybc'
_symmetry_space_group_name_H-M 'P 1 21/c 1'
_audit_creation_date 99-05-13
_audit_creation_method 'from The Personal SDP version 2.1.1'
_audit_update_record
;
 ?
;
_cell_angle_alpha 90
_cell_angle_beta 102.87(3)
_cell_angle_gamma 90
_cell_formula_units_Z 4
_cell_length_a 13.335(6)
_cell_length_b 9.672(3)
_cell_length_c 21.022(5)
_cell_measurement_reflns_used 25
_cell_measurement_temperature 293
_cell_measurement_theta_max 16
_cell_measurement_theta_min 9
_cell_volume 2643.2(16)
_computing_cell_refinement 'CAD4 (Enraf Nonius)'
_computing_data_collection 'CAD4 (Enraf Nonius)'
_computing_data_reduction 'The Personal SDP, 1991'
_computing_molecular_graphics 'The Personal SDP (1991)'
_computing_publication_material 'The Personal SDP (1991)'
_computing_structure_refinement ' Full-matrix least-squares  (The Personal SDP, 1991)'
_computing_structure_solution
;
      
;
_diffrn_ambient_temperature 293
_diffrn_measurement_device 'CAD4 (Enraf Nonius)'
_diffrn_measurement_method omega
_diffrn_radiation_monochromator graphite
_diffrn_radiation_type 'Mo K\a'
_diffrn_radiation_wavelength 0.71073
_diffrn_reflns_limit_h_max 15
_diffrn_reflns_limit_h_min -15
_diffrn_reflns_limit_k_max 11
_diffrn_reflns_limit_k_min 0
_diffrn_reflns_limit_l_max 24
_diffrn_reflns_limit_l_min 0
_diffrn_reflns_number 4745
_diffrn_reflns_theta_max 25.00
_diffrn_reflns_theta_min 3.00
_diffrn_standards_decay_% 14.65
_diffrn_standards_interval_time 120
_diffrn_standards_number 3
_exptl_absorpt_coefficient_mu 711.89
_exptl_absorpt_correction_T_max 0.999
_exptl_absorpt_correction_T_min 0.714
_exptl_absorpt_correction_type empirical
_exptl_absorpt_process_details ' The correction was based on a series of psi-scans.'
_exptl_crystal_colour '  dark red '
_exptl_crystal_density_diffrn 2.653
_exptl_crystal_description '  prismatic'
_exptl_crystal_F_000 1888
_exptl_crystal_size_max 0.16
_exptl_crystal_size_mid 0.10
_exptl_crystal_size_min 0.08
_refine_diff_density_max 1.70
_refine_diff_density_min -1.10
_refine_ls_extinction_coef 0.0000
_refine_ls_extinction_method 'secondary Zachariasen'
_refine_ls_goodness_of_fit_all 1.681
_refine_ls_goodness_of_fit_obs 1.904
_refine_ls_hydrogen_treatment refall
_refine_ls_matrix_type full
_refine_ls_number_constraints 0
_refine_ls_number_parameters 236
_refine_ls_number_reflns 3664
_refine_ls_number_restraints 0
_refine_ls_R_factor_all 0.063
_refine_ls_R_factor_obs 0.036
_refine_ls_shift/esd_max 0.240
_refine_ls_shift/esd_mean 0.050
_refine_ls_structure_factor_coef F
_refine_ls_weighting_scheme calc
_refine_ls_wR_factor_obs 0.049
_cod_data_source_file 904271gsup1.cif
_cod_data_source_block TPPS.3I2
_cod_depositor_comments
;
The following automatic conversions were performed:

data name '_exptl_abosrpt_process_details' was replaced with
'_exptl_absorpt_process_details' as specified in the replacement file
'data/replacement-values/replacement_tags.lst'.

Automatic conversion script
Id: cif_correct_tags 9268 2022-04-12 08:56:07Z antanas 
;
_cod_original_cell_volume 2643.3(17)
_cod_database_code 7027580

loop_
_symmetry_equiv_pos_as_xyz
+x,+y,+z
-x,1/2+y,1/2-z
-x,-y,-z
x,1/2-y,1/2+z

loop_
_atom_site_aniso_label
_atom_site_aniso_U_11
_atom_site_aniso_U_22
_atom_site_aniso_U_33
_atom_site_aniso_U_12
_atom_site_aniso_U_13
_atom_site_aniso_U_23
_atom_site_aniso_type_symbol
I1 0.0684(3) 0.0350(2) 0.0460(2) -0.0056(2) 0.0100(2) 0.0028(2) I
I2 0.0751(3) 0.0441(2) 0.0711(2) -0.0079(2) 0.0333(2) -0.0075(2) I
I3 0.0552(3) 0.0553(3) 0.0753(3) 0.0026(2) 0.0171(2) 0.0078(2) I
I4 0.0575(3) 0.0519(3) 0.0764(3) 0.0038(2) 0.0165(2) 0.0129(2) I
I5 0.0721(3) 0.0785(4) 0.0943(4) -0.0177(3) -0.0007(3) 0.0081(3) I
I6 0.0646(3) 0.0703(3) 0.0877(3) -0.0126(3) 0.0084(3) -0.0039(3) I
S 0.0590(9) 0.0461(9) 0.0628(9) 0.0086(8) 0.0167(8) 0.0180(7) S
P 0.0425(8) 0.0327(8) 0.0421(7) 0.0003(7) 0.0101(6) 0.0010(6) P
C11 0.049(3) 0.028(3) 0.043(3) 0.003(3) 0.009(3) 0.002(2) C
C12 0.055(4) 0.035(3) 0.054(3) -0.009(3) 0.008(3) -0.003(3) C
C13 0.064(4) 0.048(4) 0.063(4) -0.014(4) 0.009(3) -0.011(3) C
C14 0.061(4) 0.060(4) 0.057(4) 0.012(4) -0.006(3) -0.012(3) C
C15 0.082(5) 0.036(4) 0.073(4) 0.012(4) -0.013(4) 0.002(4) C
C16 0.072(4) 0.035(3) 0.055(4) -0.005(3) -0.008(3) 0.005(3) C
C21 0.046(3) 0.037(3) 0.050(3) -0.002(3) 0.014(3) -0.005(3) C
C22 0.046(3) 0.052(4) 0.062(4) 0.006(3) 0.015(3) -0.003(3) C
C23 0.053(4) 0.055(4) 0.094(5) 0.008(3) 0.023(4) -0.007(4) C
C24 0.059(4) 0.039(4) 0.101(5) -0.003(3) 0.038(3) -0.016(3) C
C25 0.092(5) 0.050(4) 0.066(4) -0.019(4) 0.043(3) -0.011(3) C
C26 0.061(4) 0.035(3) 0.057(3) -0.007(3) 0.022(3) -0.008(3) C
C31 0.049(3) 0.032(3) 0.036(2) 0.000(3) 0.018(2) 0.000(2) C
C32 0.051(3) 0.049(4) 0.052(3) -0.002(3) 0.015(3) -0.009(3) C
C33 0.061(4) 0.055(4) 0.056(4) -0.004(4) 0.002(3) -0.017(3) C
C34 0.070(4) 0.045(4) 0.053(3) 0.007(4) 0.004(3) -0.007(3) C
C35 0.067(4) 0.043(4) 0.068(4) 0.013(3) 0.032(3) 0.000(3) C
C36 0.058(4) 0.044(4) 0.062(3) 0.000(3) 0.025(3) 0.006(3) C

loop_
_atom_site_label
_atom_site_fract_x
_atom_site_fract_y
_atom_site_fract_z
_atom_site_occupancy
_atom_site_U_iso_or_equiv
_atom_site_thermal_displace_type
_atom_site_type_symbol
I1 0.33239(4) 0.08191(4) 0.93622(2) 1.00 0.0543(2) Uani I
I2 0.13946(4) 0.06539(5) 0.98529(2) 1.00 0.0724(2) Uani I
I3 0.13272(4) -0.28294(6) 0.97759(2) 1.00 0.0738(2) Uani I
I4 0.13859(4) -0.56651(5) 0.98085(2) 1.00 0.0757(2) Uani I
I5 0.05364(5) -0.55077(7) 0.80691(3) 1.00 0.0810(3) Uani I
I6 -0.02971(4) -0.50727(6) 0.67869(3) 1.00 0.0742(3) Uani I
S 0.5009(1) 0.0876(2) 0.89423(9) 1.00 0.0730(7) Uani S
P 0.4876(1) 0.2541(2) 0.83420(8) 1.00 0.0445(6) Uani P
C11 0.3751(5) 0.2474(6) 0.7687(3) 1.00 0.047(2) Uani C
C12 0.3207(5) 0.1257(7) 0.7537(3) 1.00 0.048(3) Uani C
C13 0.2359(6) 0.1205(8) 0.7031(3) 1.00 0.055(3) Uani C
C14 0.2054(6) 0.2372(8) 0.6660(4) 1.00 0.059(3) Uani C
C15 0.2607(6) 0.3591(8) 0.6796(4) 1.00 0.067(4) Uani C
C16 0.3446(6) 0.3641(7) 0.7309(3) 1.00 0.053(3) Uani C
C21 0.6029(5) 0.2486(6) 0.8027(3) 1.00 0.048(2) Uani C
C22 0.6963(5) 0.2319(7) 0.8474(3) 1.00 0.062(3) Uani C
C23 0.7879(6) 0.2288(8) 0.8257(4) 1.00 0.078(3) Uani C
C24 0.7825(6) 0.2448(7) 0.7589(4) 1.00 0.076(3) Uani C
C25 0.6911(6) 0.2587(8) 0.7151(3) 1.00 0.077(3) Uani C
C26 0.5985(5) 0.2619(6) 0.7367(3) 1.00 0.056(3) Uani C
C31 0.4844(4) 0.4152(6) 0.8760(3) 1.00 0.047(2) Uani C
C32 0.5699(5) 0.5031(7) 0.8890(3) 1.00 0.054(3) Uani C
C33 0.5651(6) 0.6256(8) 0.9213(3) 1.00 0.053(3) Uani C
C34 0.4788(6) 0.6628(8) 0.9420(3) 1.00 0.060(3) Uani C
C35 0.3940(6) 0.5772(7) 0.9290(3) 1.00 0.077(3) Uani C
C36 0.3965(5) 0.4537(7) 0.8955(3) 1.00 0.067(3) Uani C
H12 0.3423(0) 0.0449(0) 0.7787(0) 1.00 0.0630(0) Uiso H
H13 0.1982(0) 0.0368(0) 0.6936(0) 1.00 0.0770(0) Uiso H
H14 0.1464(0) 0.2340(0) 0.6311(0) 1.00 0.0813(0) Uiso H
H15 0.2404(0) 0.4388(0) 0.6535(0) 1.00 0.0891(0) Uiso H
H16 0.3822(0) 0.4478(0) 0.7405(0) 1.00 0.0747(0) Uiso H
H22 0.6977(0) 0.2226(0) 0.8925(0) 1.00 0.0692(0) Uiso H
H23 0.8522(0) 0.2162(0) 0.8555(0) 1.00 0.0860(0) Uiso H
H24 0.8444(0) 0.2460(0) 0.7436(0) 1.00 0.0827(0) Uiso H
H25 0.6897(0) 0.2663(0) 0.6699(0) 1.00 0.0849(0) Uiso H
H26 0.5344(0) 0.2730(0) 0.7066(0) 1.00 0.0649(0) Uiso H
H32 0.6309(0) 0.4783(0) 0.8754(0) 1.00 0.0653(0) Uiso H
H33 0.6229(0) 0.6856(0) 0.9294(0) 1.00 0.0770(0) Uiso H
H34 0.4772(0) 0.7468(0) 0.9652(0) 1.00 0.0750(0) Uiso H
H35 0.3336(0) 0.6026(0) 0.9430(0) 1.00 0.0736(0) Uiso H
H36 0.3374(0) 0.3959(0) 0.8859(0) 1.00 0.0683(0) Uiso H

loop_
_atom_type_symbol
_atom_type_oxidation_number
_atom_type_number_in_cell
_atom_type_scat_dispersion_real
_atom_type_scat_dispersion_imag
_atom_type_scat_source
I 0 24 -.7260 1.8120 'International Tables Vol IV Table 2.2A'
S 0 4 0.1100 0.1240 'International Tables Vol IV Table 2.2A'
P 0 4 0.0900 0.0950 'International Tables Vol IV Table 2.2A'
C 0 72 0.0020 0.0020 'International Tables Vol IV Table 2.2A'
H 0 60 0.0000 0.0000 'International Tables Vol IV Table 2.2A'

loop_
_diffrn_attenuator_code
_diffrn_attenuator_scale
1 17.480

loop_
_geom_angle_atom_site_label_1
_geom_angle_atom_site_label_2
_geom_angle_atom_site_label_3
_geom_angle
_geom_angle_site_symmetry_1
_geom_angle_site_symmetry_2
_geom_angle_site_symmetry_3
_geom_angle_publ_flag
I2 I1 I4 52.3(0) 1_555 1_555 1_565 yes
I2 I1 I6 53.8(0) 1_555 1_555 2_556 yes
I2 I1 S 178.1(0) 1_555 1_555 1_555 yes
I2 I1 S 91.2(0) 1_555 1_555 *_657 yes
I2 I1 P 149.7(0) 1_555 1_555 1_555 yes
I4 I1 I6 76.0(0) 1_565 1_555 2_556 yes
I4 I1 S 129.6(0) 1_565 1_555 1_555 yes
I4 I1 S 110.3(0) 1_565 1_555 *_657 yes
I4 I1 P 101.7(0) 1_565 1_555 1_555 yes
I6 I1 S 126.1(0) 2_556 1_555 1_555 yes
I6 I1 S 131.8(0) 2_556 1_555 *_657 yes
I6 I1 P 110.0(0) 2_556 1_555 1_555 yes
S I1 S 87.8(0) 1_555 1_555 *_657 yes
S I1 P 32.0(0) 1_555 1_555 1_555 yes
S I1 P 114.8(0) *_657 1_555 1_555 yes
I1 I2 I2 161.7(0) 1_555 1_555 *_557 yes
I1 I2 I3 93.0(0) 1_555 1_555 1_555 yes
I1 I2 I3 147.4(0) 1_555 1_555 *_557 yes
I1 I2 I4 86.3(0) 1_555 1_555 1_565 yes
I1 I2 I6 82.8(0) 1_555 1_555 2_556 yes
I2 I2 I3 71.6(0) *_557 1_555 1_555 yes
I2 I2 I3 46.5(0) *_557 1_555 *_557 yes
I2 I2 I4 108.3(0) *_557 1_555 1_565 yes
I2 I2 I6 83.8(0) *_557 1_555 2_556 yes
I3 I2 I3 118.1(0) 1_555 1_555 *_557 yes
I3 I2 I4 175.8(0) 1_555 1_555 1_565 yes
I3 I2 I6 75.6(0) 1_555 1_555 2_556 yes
I3 I2 I4 62.0(0) *_557 1_555 1_565 yes
I3 I2 I6 95.2(0) *_557 1_555 2_556 yes
I4 I2 I6 100.2(0) 1_565 1_555 2_556 yes
I2 I3 I2 61.9(0) 1_555 1_555 *_557 yes
I2 I3 I4 175.4(0) 1_555 1_555 1_555 yes
I2 I3 I4 110.7(0) 1_555 1_555 *_547 yes
I2 I3 I5 129.2(0) 1_555 1_555 1_555 yes
I2 I3 I6 53.6(0) 1_555 1_555 2_556 yes
I2 I3 I4 119.5(0) *_557 1_555 1_555 yes
I2 I3 I4 48.9(0) *_557 1_555 *_547 yes
I2 I3 I5 111.8(0) *_557 1_555 1_555 yes
I2 I3 I6 72.4(0) *_557 1_555 2_556 yes
I4 I3 I4 70.5(0) 1_555 1_555 *_547 yes
I4 I3 I5 55.0(0) 1_555 1_555 1_555 yes
I4 I3 I6 130.8(0) 1_555 1_555 2_556 yes
I4 I3 I5 84.4(0) *_547 1_555 1_555 yes
I4 I3 I6 103.7(0) *_547 1_555 2_556 yes
I5 I3 I6 76.0(0) 1_555 1_555 2_556 yes
I1 I4 I2 41.5(0) 1_545 1_555 1_545 yes
I1 I4 I3 139.9(0) 1_545 1_555 1_555 yes
I1 I4 I3 110.2(0) 1_545 1_555 *_547 yes
I1 I4 I4 148.4(0) 1_545 1_555 *_547 yes
I1 I4 I5 83.4(0) 1_545 1_555 1_555 yes
I2 I4 I3 178.5(0) 1_545 1_555 1_555 yes
I2 I4 I3 69.1(0) 1_545 1_555 *_547 yes
I2 I4 I4 107.6(0) 1_545 1_555 *_547 yes
I2 I4 I5 93.9(0) 1_545 1_555 1_555 yes
I3 I4 I3 109.5(0) 1_555 1_555 *_547 yes
I3 I4 I4 71.0(0) 1_555 1_555 *_547 yes
I3 I4 I5 86.1(0) 1_555 1_555 1_555 yes
I3 I4 I4 38.5(0) *_547 1_555 *_547 yes
I3 I4 I5 97.9(0) *_547 1_555 1_555 yes
I4 I4 I5 95.3(0) *_547 1_555 1_555 yes
I3 I5 I4 38.9(0) 1_555 1_555 1_555 yes
I3 I5 I6 134.2(0) 1_555 1_555 1_555 yes
I3 I5 I6 122.8(0) 1_555 1_555 2_546 yes
I4 I5 I6 171.2(0) 1_555 1_555 1_555 yes
I4 I5 I6 84.2(0) 1_555 1_555 2_546 yes
I6 I5 I6 101.7(0) 1_555 1_555 2_546 yes
I1 I6 I2 43.4(0) 2_546 1_555 2_546 yes
I1 I6 I3 65.6(0) 2_546 1_555 2_546 yes
I1 I6 I5 135.6(0) 2_546 1_555 1_555 yes
I1 I6 I5 76.5(0) 2_546 1_555 2_556 yes
I2 I6 I3 50.8(0) 2_546 1_555 2_546 yes
I2 I6 I5 177.3(0) 2_546 1_555 1_555 yes
I2 I6 I5 81.2(0) 2_546 1_555 2_556 yes
I3 I6 I5 131.8(0) 2_546 1_555 1_555 yes
I3 I6 I5 131.7(0) 2_546 1_555 2_556 yes
I5 I6 I5 96.1(0) 1_555 1_555 2_556 yes
I1 S I1 92.2(1) 1_555 1_555 *_657 yes
I1 S P 105.5(1) 1_555 1_555 1_555 yes
I1 S P 144.4(1) *_657 1_555 1_555 yes
I1 P S 42.5(1) 1_555 1_555 1_555 yes
I2 I1 S 178.1(0) 1_555 1_555 1_555 yes
I1 S P 105.5(1) 1_555 1_555 1_555 yes
S P C11 112.9(2) 1_555 1_555 1_555 yes
S P C21 104.0(2) 1_555 1_555 1_555 yes
S P C31 113.1(2) 1_555 1_555 1_555 yes
C11 P C21 110.6(3) 1_555 1_555 1_555 yes
C11 P C31 107.4(3) 1_555 1_555 1_555 yes
C21 P C31 108.7(3) 1_555 1_555 1_555 yes
P C11 C12 120.8(4) 1_555 1_555 1_555 yes
P C11 C16 119.9(5) 1_555 1_555 1_555 yes
C12 C11 C16 119.3(5) 1_555 1_555 1_555 yes
C11 C12 C13 120.6(6) 1_555 1_555 1_555 yes
C12 C13 C14 119.8(7) 1_555 1_555 1_555 yes
C13 C14 C15 120.2(6) 1_555 1_555 1_555 yes
C14 C15 C16 119.7(7) 1_555 1_555 1_555 yes
C11 C16 C15 120.4(6) 1_555 1_555 1_555 yes
P C21 C22 117.6(5) 1_555 1_555 1_555 yes
P C21 C26 121.1(5) 1_555 1_555 1_555 yes
C22 C21 C26 121.3(7) 1_555 1_555 1_555 yes
C21 C22 C23 120.0(7) 1_555 1_555 1_555 yes
C22 C23 C24 118.2(6) 1_555 1_555 1_555 yes
C23 C24 C25 121.8(8) 1_555 1_555 1_555 yes
C24 C25 C26 120.2(7) 1_555 1_555 1_555 yes
C21 C26 C25 118.6(6) 1_555 1_555 1_555 yes
P C31 C32 121.0(5) 1_555 1_555 1_555 yes
P C31 C36 119.7(5) 1_555 1_555 1_555 yes
C32 C31 C36 119.3(6) 1_555 1_555 1_555 yes
C31 C32 C33 119.6(7) 1_555 1_555 1_555 yes
C32 C33 C34 121.3(7) 1_555 1_555 1_555 yes
C33 C34 C35 119.4(7) 1_555 1_555 1_555 yes
C34 C35 C36 120.4(7) 1_555 1_555 1_555 yes
C31 C36 C35 120.0(6) 1_555 1_555 1_555 yes

loop_
_geom_bond_atom_site_label_1
_geom_bond_atom_site_label_2
_geom_bond_distance
_geom_bond_site_symmetry_1
_geom_bond_site_symmetry_2
_geom_bond_publ_flag
I1 I2 2.982(1) 1_555 1_555 yes
I1 I4 4.495(1) 1_555 1_565 yes
I1 I6 4.304(1) 1_555 2_556 yes
I1 S 2.591(2) 1_555 1_555 yes
I1 S 4.099(2) 1_555 *_657 yes
I1 P 3.693(2) 1_555 1_555 yes
I2 I2 4.104(1) 1_555 *_557 yes
I2 I3 3.373(1) 1_555 1_555 yes
I2 I3 4.413(1) 1_555 *_557 yes
I2 I4 3.561(1) 1_555 1_565 yes
I2 I6 3.503(1) 1_555 2_556 yes
I3 I4 2.744(1) 1_555 1_555 yes
I3 I4 4.169(1) 1_555 *_547 yes
I3 I5 4.360(1) 1_555 1_555 yes
I3 I6 4.217(1) 1_555 2_556 yes
I4 I4 4.158(1) 1_555 *_547 yes
I4 I5 3.582(1) 1_555 1_555 yes
I5 I6 2.710(1) 1_555 1_555 yes
I5 I6 4.442(1) 1_555 2_546 yes
S P 2.030(2) 1_555 1_555 yes
I1 I2 2.982(1) 1_555 1_555 yes
I1 S 2.591(2) 1_555 1_555 yes
I3 I4 2.744(1) 1_555 1_555 yes
I5 I6 2.710(1) 1_555 1_555 yes
S P 2.030(2) 1_555 1_555 yes
P C11 1.797(6) 1_555 1_555 yes
P C21 1.805(7) 1_555 1_555 yes
P C31 1.795(6) 1_555 1_555 yes
C11 C12 1.381(9) 1_555 1_555 yes
C11 C16 1.389(9) 1_555 1_555 yes
C12 C13 1.371(9) 1_555 1_555 yes
C13 C14 1.381(10) 1_555 1_555 yes
C14 C15 1.386(11) 1_555 1_555 yes
C15 C16 1.371(10) 1_555 1_555 yes
C21 C22 1.392(8) 1_555 1_555 yes
C21 C26 1.381(9) 1_555 1_555 yes
C22 C23 1.396(11) 1_555 1_555 yes
C23 C24 1.399(12) 1_555 1_555 yes
C24 C25 1.361(10) 1_555 1_555 yes
C25 C26 1.407(11) 1_555 1_555 yes
C31 C32 1.400(9) 1_555 1_555 yes
C31 C36 1.376(10) 1_555 1_555 yes
C32 C33 1.374(10) 1_555 1_555 yes
C33 C34 1.366(11) 1_555 1_555 yes
C34 C35 1.378(10) 1_555 1_555 yes
C35 C36 1.391(10) 1_555 1_555 yes
